data_7015272
loop_
_publ_author_name
'Caballero, Ana B.'
'Rodr\'iguez-Di\'eguez, Antonio'
'Lezama, Luis'
'Barea, Elisa'
'Salas, Juan M.'

_publ_section_title
;
 Structural and magnetic properties of three novel complexes with the
 versatile ligand 5-methyl-1,2,4-triazolo[1,5-a]pyrimidin-7(4H)-one.
;
_journal_issue 19
_journal_name_full 'Dalton transactions (Cambridge, England : 2003)'
_journal_page_first 5180
_journal_page_last 5187
_journal_paper_doi 10.1039/c0dt01416h
_journal_volume 40
_journal_year 2011
_chemical_formula_sum 'C6 H15 Cl2 Co N4 O14'
_chemical_formula_weight 497.05
_chemical_name_systematic
;
?
;
_space_group_IT_number 31
_symmetry_cell_setting orthorhombic
_symmetry_space_group_name_Hall 'P 2ac -2'
_symmetry_space_group_name_H-M 'P m n 21'
_atom_sites_solution_hydrogens geom
_atom_sites_solution_primary direct
_atom_sites_solution_secondary difmap
_audit_creation_method SHELXL-97
_cell_angle_alpha 90.00
_cell_angle_beta 90.00
_cell_angle_gamma 90.00
_cell_formula_units_Z 2
_cell_length_a 12.923(5)
_cell_length_b 6.542(5)
_cell_length_c 10.446(5)
_cell_measurement_reflns_used 3102
_cell_measurement_temperature 293(2)
_cell_measurement_theta_max 23.40
_cell_measurement_theta_min 2.51
_cell_volume 883.1(9)
_computing_cell_refinement 'Bruker APEXII'
_computing_data_collection 'Bruker APEXII'
_computing_data_reduction 'Bruker APEXII'
_computing_molecular_graphics 'Bruker SHELXTL'
_computing_publication_material 'SHELXL-97 (Sheldrick, 1997)'
_computing_structure_refinement 'SHELXL-97 (Sheldrick, 1997)'
_computing_structure_solution 'SHELXS-97 (Sheldrick, 1990)'
_diffrn_ambient_temperature 293(2)
_diffrn_measured_fraction_theta_full 0.970
_diffrn_measured_fraction_theta_max 0.970
_diffrn_measurement_device_type 'Bruker SMART APEX CCD system'
_diffrn_measurement_method '\f and \w scans'
_diffrn_radiation_monochromator graphite
_diffrn_radiation_source 'fine-focus sealed tube'
_diffrn_radiation_type MoK\a
_diffrn_radiation_wavelength 0.71069
_diffrn_reflns_av_R_equivalents 0.0479
_diffrn_reflns_av_sigmaI/netI 0.0424
_diffrn_reflns_limit_h_max 16
_diffrn_reflns_limit_h_min -17
_diffrn_reflns_limit_k_max 8
_diffrn_reflns_limit_k_min -8
_diffrn_reflns_limit_l_max 13
_diffrn_reflns_limit_l_min -13
_diffrn_reflns_number 9737
_diffrn_reflns_theta_full 28.20
_diffrn_reflns_theta_max 28.20
_diffrn_reflns_theta_min 2.51
_exptl_absorpt_coefficient_mu 1.354
_exptl_absorpt_correction_T_max 0.746
_exptl_absorpt_correction_T_min 0.572
_exptl_absorpt_correction_type multi-scan
_exptl_absorpt_process_details 'Bruker SADABS (Bruker, 1999)'
_exptl_crystal_colour orange
_exptl_crystal_density_diffrn 1.869
_exptl_crystal_density_method 'not measured'
_exptl_crystal_description prismatic
_exptl_crystal_F_000 504
_exptl_crystal_size_max 0.26
_exptl_crystal_size_mid 0.14
_exptl_crystal_size_min 0.08
_refine_diff_density_max 0.724
_refine_diff_density_min -0.358
_refine_diff_density_rms 0.091
_refine_ls_abs_structure_details 'Flack H D (1983), Acta Cryst. A39, 876-881'
_refine_ls_abs_structure_Flack 0.98(3)
_refine_ls_extinction_method none
_refine_ls_goodness_of_fit_ref 1.074
_refine_ls_hydrogen_treatment mixed
_refine_ls_matrix_type full
_refine_ls_number_parameters 163
_refine_ls_number_reflns 2149
_refine_ls_number_restraints 4
_refine_ls_restrained_S_all 1.073
_refine_ls_R_factor_all 0.0588
_refine_ls_R_factor_gt 0.0536
_refine_ls_shift/su_max 0.000
_refine_ls_shift/su_mean 0.000
_refine_ls_structure_factor_coef Fsqd
_refine_ls_weighting_details 'calc w=1/[\s^2^(Fo^2^)+(0.0926P)^2^+0.8821P] where P=(Fo^2^+2Fc^2^)/3'
_refine_ls_weighting_scheme calc
_refine_ls_wR_factor_gt 0.1456
_refine_ls_wR_factor_ref 0.1504
_reflns_number_gt 1948
_reflns_number_total 2149
_reflns_threshold_expression >2sigma(I)
_cod_data_source_file c0dt01416h.txt
_cod_data_source_block compound3
_cod_depositor_comments
;
The following automatic conversions were performed:
'_symmetry_cell_setting' value 'Orthorhombic' changed to 'orthorhombic'
according to '/home/saulius/struct/CIF-dictionaries/cif_core.dic'
dictionary named 'cif_core.dic' version 2.4.1 from 2010-06-29.

Automatic conversion script
Id: cif_fix_enum 1555 2011-01-17 13:19:09Z saulius 
;
_cod_original_sg_symbol_H-M Pmn21
_cod_database_code 7015272

loop_
_symmetry_equiv_pos_as_xyz
'x, y, z'
'-x+1/2, -y, z+1/2'
'-x, y, z'
'x+1/2, -y, z+1/2'

loop_
_atom_site_label
_atom_site_type_symbol
_atom_site_fract_x
_atom_site_fract_y
_atom_site_fract_z
_atom_site_U_iso_or_equiv
_atom_site_adp_type
_atom_site_occupancy
_atom_site_symmetry_multiplicity
_atom_site_calc_flag
_atom_site_refinement_flags
_atom_site_disorder_assembly
_atom_site_disorder_group
Co1 Co 0.0000 0.65650(11) 0.31211(6) 0.0280(2) Uani 1 2 d S . .
O1W O 0.1577(3) 0.6617(5) 0.3105(7) 0.0527(10) Uani 1 1 d D . .
O2W O 0.0000 0.5886(11) 0.1172(6) 0.0434(14) Uani 1 2 d S . .
071A O 0.0000 0.7189(8) 0.5145(5) 0.0387(11) Uani 1 2 d S . .
N1A N 0.0000 0.9917(7) 0.3219(7) 0.0304(10) Uani 1 2 d S . .
N8A N 0.0000 1.0420(8) 0.4488(5) 0.0270(10) Uani 1 2 d S . .
C2A C 0.0000 1.1745(9) 0.2662(7) 0.0307(13) Uani 1 2 d S . .
H2A H 0.0000 1.1908 0.1778 0.037 Uiso 1 2 calc SR . .
C7A C 0.0000 0.9037(9) 0.5475(6) 0.0299(13) Uani 1 2 d S . .
C6A C 0.0000 0.9905(9) 0.6682(6) 0.0331(14) Uani 1 2 d S . .
H6A H 0.0000 0.9060 0.7398 0.040 Uiso 1 2 calc SR . .
C5A C 0.0000 1.1992(10) 0.6846(7) 0.0364(15) Uani 1 2 d S . .
C51A C 0.0000 1.3039(10) 0.8113(10) 0.0490(18) Uani 1 2 d S . .
H51A H -0.0450 1.4205 0.8080 0.073 Uiso 0.50 1 calc PR . .
H51B H 0.0690 1.3478 0.8316 0.073 Uiso 0.50 1 calc PR . .
H51C H -0.0239 1.2110 0.8760 0.073 Uiso 0.50 1 calc PR . .
Cl1B Cl 0.29272(10) 1.1081(3) 0.46473(16) 0.0483(4) Uani 1 1 d . . .
O2B O 0.3632(13) 0.987(2) 0.5179(11) 0.203(7) Uani 1 1 d . . .
O5B O 0.2562(7) 1.0435(11) 0.3450(6) 0.103(2) Uani 1 1 d . . .
O4B O 0.3493(12) 1.285(2) 0.4489(11) 0.204(8) Uani 1 1 d . . .
O3W O 0.2731(7) 1.3993(11) 0.1697(7) 0.094(2) Uani 1 1 d . . .
O3B O 0.2191(8) 1.127(3) 0.5504(13) 0.208(10) Uani 1 1 d . . .
N3A N 0.0000 1.3351(8) 0.3481(5) 0.0316(13) Uani 1 2 d S . .
N4A N 0.0000 1.3225(7) 0.5808(6) 0.0307(12) Uani 1 2 d S . .
C3AA C 0.0000 1.2462(9) 0.4625(6) 0.0256(11) Uani 1 2 d S . .
H11W H 0.200(5) 0.765(9) 0.293(10) 0.08(2) Uiso 1 1 d D . .
H31W H 0.227(8) 1.449(12) 0.099(11) 0.09(3) Uiso 1 1 d D . .
H32W H 0.240(5) 1.278(11) 0.138(7) 0.046(17) Uiso 1 1 d D . .
H12W H 0.198(5) 0.582(11) 0.263(7) 0.07(3) Uiso 1 1 d D . .
H22W H 0.034(7) 0.635(13) 0.085(9) 0.08(4) Uiso 1 1 d . . .

loop_
_atom_site_aniso_label
_atom_site_aniso_U_11
_atom_site_aniso_U_22
_atom_site_aniso_U_33
_atom_site_aniso_U_23
_atom_site_aniso_U_13
_atom_site_aniso_U_12
Co1 0.0412(4) 0.0122(3) 0.0305(4) 0.0010(4) 0.000 0.000
O1W 0.0430(18) 0.0304(16) 0.085(3) -0.009(2) 0.006(3) -0.0028(14)
O2W 0.056(4) 0.039(4) 0.036(3) 0.009(3) 0.000 0.000
071A 0.071(3) 0.009(2) 0.036(3) 0.0009(19) 0.000 0.000
N1A 0.047(3) 0.016(2) 0.029(2) 0.001(3) 0.000 0.000
N8A 0.040(3) 0.014(2) 0.027(2) 0.001(2) 0.000 0.000
C2A 0.050(4) 0.016(3) 0.027(3) -0.002(2) 0.000 0.000
C7A 0.043(3) 0.015(3) 0.032(3) 0.004(2) 0.000 0.000
C6A 0.049(4) 0.020(3) 0.030(3) 0.008(3) 0.000 0.000
C5A 0.053(4) 0.023(3) 0.033(3) 0.001(3) 0.000 0.000
C51A 0.089(5) 0.028(3) 0.029(3) 0.008(4) 0.000 0.000
Cl1B 0.0457(7) 0.0513(8) 0.0480(7) -0.0063(6) -0.0013(6) -0.0049(6)
O2B 0.240(13) 0.224(13) 0.144(9) -0.056(9) -0.080(9) 0.159(12)
O5B 0.159(6) 0.080(4) 0.070(4) -0.006(3) -0.031(4) -0.058(4)
O4B 0.284(15) 0.207(12) 0.120(7) 0.070(8) -0.107(9) -0.186(12)
O3W 0.143(7) 0.070(4) 0.069(4) -0.003(3) 0.013(4) 0.021(4)
O3B 0.079(6) 0.42(3) 0.131(8) -0.080(12) 0.037(6) -0.018(8)
N3A 0.053(3) 0.016(2) 0.026(3) 0.0042(18) 0.000 0.000
N4A 0.052(3) 0.010(2) 0.030(3) 0.0012(19) 0.000 0.000
C3AA 0.035(3) 0.013(3) 0.028(3) 0.000(3) 0.000 0.000

loop_
_atom_type_symbol
_atom_type_description
_atom_type_scat_dispersion_real
_atom_type_scat_dispersion_imag
_atom_type_scat_source
C C 0.0033 0.0016 'International Tables Vol C Tables 4.2.6.8 and 6.1.1.4'
Cl Cl 0.1484 0.1585 'International Tables Vol C Tables 4.2.6.8 and 6.1.1.4'
Co Co 0.3494 0.9721 'International Tables Vol C Tables 4.2.6.8 and 6.1.1.4'
N N 0.0061 0.0033 'International Tables Vol C Tables 4.2.6.8 and 6.1.1.4'
O O 0.0106 0.0060 'International Tables Vol C Tables 4.2.6.8 and 6.1.1.4'
H H 0.0000 0.0000 'International Tables Vol C Tables 4.2.6.8 and 6.1.1.4'

loop_
_geom_angle_atom_site_label_1
_geom_angle_atom_site_label_2
_geom_angle_atom_site_label_3
_geom_angle
_geom_angle_site_symmetry_1
_geom_angle_site_symmetry_3
_geom_angle_publ_flag
O1W Co1 O1W 177.9(3) . 3 ?
O1W Co1 O2W 89.8(2) . . ?
O1W Co1 O2W 89.8(2) 3 . ?
O1W Co1 N3A 91.02(10) . 1_545 ?
O1W Co1 N3A 91.02(10) 3 1_545 ?
O2W Co1 N3A 87.8(3) . 1_545 ?
O1W Co1 071A 90.3(2) . . ?
O1W Co1 071A 90.3(2) 3 . ?
O2W Co1 071A 178.6(3) . . ?
N3A Co1 071A 90.79(19) 1_545 . ?
O1W Co1 N1A 89.06(10) . . ?
O1W Co1 N1A 89.06(10) 3 . ?
O2W Co1 N1A 105.0(3) . . ?
N3A Co1 N1A 167.2(2) 1_545 . ?
071A Co1 N1A 76.4(2) . . ?
Co1 O1W H11W 129(5) . . ?
Co1 O1W H12W 126(5) . . ?
H11W O1W H12W 88(8) . . ?
Co1 O2W H22W 115(9) . . ?
C7A 071A Co1 116.8(4) . . ?
C2A N1A N8A 102.0(5) . . ?
C2A N1A Co1 151.4(5) . . ?
N8A N1A Co1 106.6(4) . . ?
C3AA N8A N1A 110.1(5) . . ?
C3AA N8A C7A 125.1(6) . . ?
N1A N8A C7A 124.8(5) . . ?
N1A C2A N3A 114.9(6) . . ?
N1A C2A H2A 122.5 . . ?
N3A C2A H2A 122.5 . . ?
071A C7A N8A 115.4(6) . . ?
071A C7A C6A 130.1(6) . . ?
N8A C7A C6A 114.5(6) . . ?
C5A C6A C7A 121.4(6) . . ?
C5A C6A H6A 119.3 . . ?
C7A C6A H6A 119.3 . . ?
N4A C5A C6A 119.5(6) . . ?
N4A C5A C51A 116.0(6) . . ?
C6A C5A C51A 124.6(6) . . ?
C5A C51A H51A 109.5 . . ?
C5A C51A H51B 109.5 . . ?
H51A C51A H51B 109.5 . . ?
C5A C51A H51C 109.5 . . ?
H51A C51A H51C 109.5 . . ?
H51B C51A H51C 109.5 . . ?
O3B Cl1B O2B 105.6(11) . . ?
O3B Cl1B O4B 112.8(10) . . ?
O2B Cl1B O4B 100.8(11) . . ?
O3B Cl1B O5B 113.1(7) . . ?
O2B Cl1B O5B 115.1(6) . . ?
O4B Cl1B O5B 108.9(5) . . ?
H31W O3W H32W 76(5) . . ?
C3AA N3A C2A 103.2(5) . . ?
C3AA N3A Co1 126.1(4) . 1_565 ?
C2A N3A Co1 130.7(5) . 1_565 ?
C3AA N4A C5A 121.3(5) . . ?
N3A C3AA N4A 132.0(5) . . ?
N3A C3AA N8A 109.8(5) . . ?
N4A C3AA N8A 118.1(5) . . ?

loop_
_geom_bond_atom_site_label_1
_geom_bond_atom_site_label_2
_geom_bond_distance
_geom_bond_site_symmetry_2
_geom_bond_publ_flag
Co1 O1W 2.038(4) . ?
Co1 O1W 2.038(4) 3 ?
Co1 O2W 2.084(7) . ?
Co1 N3A 2.136(6) 1_545 ?
Co1 071A 2.154(5) . ?
Co1 N1A 2.195(5) . ?
O1W H11W 0.89(2) . ?
O1W H12W 0.89(2) . ?
O2W H22W 0.63(9) . ?
071A C7A 1.257(8) . ?
N1A C2A 1.330(8) . ?
N1A N8A 1.366(9) . ?
N8A C3AA 1.343(8) . ?
N8A C7A 1.372(8) . ?
C2A N3A 1.355(8) . ?
C2A H2A 0.9300 . ?
C7A C6A 1.382(10) . ?
C6A C5A 1.376(9) . ?
C6A H6A 0.9300 . ?
C5A N4A 1.352(9) . ?
C5A C51A 1.490(12) . ?
C51A H51A 0.9600 . ?
C51A H51B 0.9600 . ?
C51A H51C 0.9600 . ?
Cl1B O3B 1.312(10) . ?
Cl1B O2B 1.330(9) . ?
Cl1B O4B 1.377(9) . ?
Cl1B O5B 1.402(6) . ?
O3W H31W 1.00(11) . ?
O3W H32W 0.96(7) . ?
N3A C3AA 1.329(8) . ?
N3A Co1 2.136(6) 1_565 ?
N4A C3AA 1.333(8) . ?
